data_7064045
loop_
_publ_author_name
'Bautina, Sofia'
'Vorobyeva, Sofia'
'Rudzis, Zakhar'
'Rudneva, Yuliya'
'Nadolinny, Vladimir'
'Plusnin, Pavel'
'Sukhikh, Taisiya'
'Zhurenok, Angelina'
'Kozlova, Ekaterina'
'Korenev, Sergey'

_publ_section_title
;
 Double complex salts based on [Rh(NH3)6]3+ as precursors for Rh--Nb and
 Rh--V alloy systems: synthesis, structure, and thermal properties
;
_journal_issue 43
_journal_name_full 'New Journal of Chemistry'
_journal_page_first 18753
_journal_page_last 18766
_journal_paper_doi 10.1039/D5NJ03210E
_journal_volume 49
_journal_year 2025
_chemical_formula_moiety '2(H18 N6 Rh), C10 O22 V2, 6(H2 O)'
_chemical_formula_sum 'C10 H48 N12 O28 Rh2 V2'
_chemical_formula_weight 1092.30
_space_group_crystal_system monoclinic
_space_group_IT_number 14
_space_group_name_Hall '-P 2ybc'
_space_group_name_H-M_alt 'P 1 21/c 1'
_atom_sites_solution_hydrogens mixed
_atom_sites_solution_primary dual
_audit_creation_date 2025-09-18
_audit_creation_method
;
Olex2 1.5
(compiled 2025.07.13 svn.rb7424aed for OlexSys, GUI svn.r7314)
;
_audit_update_record
;
2025-09-19 deposited with the CCDC.	2025-09-24 downloaded from the CCDC.
;
_cell_angle_alpha 90
_cell_angle_beta 91.646(2)
_cell_angle_gamma 90
_cell_formula_units_Z 2
_cell_length_a 11.6686(7)
_cell_length_b 9.6900(6)
_cell_length_c 15.6308(9)
_cell_measurement_reflns_used 7934
_cell_measurement_temperature 150(2)
_cell_measurement_theta_max 70.27
_cell_measurement_theta_min 3.79
_cell_volume 1766.63(18)
_computing_cell_refinement 'Bruker SAINT'
_computing_data_collection 'Bruker APEX3'
_computing_data_reduction 'Bruker SAINT'
_computing_molecular_graphics 'Olex2 1.5 (Dolomanov et al., 2009)'
_computing_publication_material 'Olex2 1.5 (Dolomanov et al., 2009)'
_computing_structure_refinement 'SHELXL 2014/7 (Sheldrick, 2015)'
_computing_structure_solution 'SHELXT  (Sheldrick, 2015)'
_diffrn_ambient_temperature 150(2)
_diffrn_detector PIXEL
_diffrn_detector_area_resol_mean 7.41
_diffrn_detector_type 'Bruker PHOTON III area detector'
_diffrn_measured_fraction_theta_full 0.993
_diffrn_measured_fraction_theta_max 0.986
_diffrn_measurement_device 'three-circle diffractometer'
_diffrn_measurement_device_type 'Bruker D8 Venture diffractometer'
_diffrn_measurement_method '\w and \f scans'
_diffrn_radiation_monochromator 'Incoatec HELIOS multilayer mirrors'
_diffrn_radiation_type CuK\a
_diffrn_radiation_wavelength 1.54178
_diffrn_reflns_av_R_equivalents 0.0496
_diffrn_reflns_av_unetI/netI 0.0433
_diffrn_reflns_Laue_measured_fraction_full 0.993
_diffrn_reflns_Laue_measured_fraction_max 0.986
_diffrn_reflns_limit_h_max 12
_diffrn_reflns_limit_h_min -14
_diffrn_reflns_limit_k_max 11
_diffrn_reflns_limit_k_min -11
_diffrn_reflns_limit_l_max 19
_diffrn_reflns_limit_l_min -18
_diffrn_reflns_number 12666
_diffrn_reflns_point_group_measured_fraction_full 0.993
_diffrn_reflns_point_group_measured_fraction_max 0.986
_diffrn_reflns_theta_full 67.679
_diffrn_reflns_theta_max 70.316
_diffrn_reflns_theta_min 3.790
_diffrn_source 'Incoatec IuS3.0 microfocus X-ray tube'
_diffrn_source_current 1.1
_diffrn_source_power 0.05500000000000001
_diffrn_source_voltage 50.0
_exptl_absorpt_coefficient_mu 12.806
_exptl_absorpt_correction_T_max 0.3841
_exptl_absorpt_correction_T_min 0.2427
_exptl_absorpt_correction_type multi-scan
_exptl_absorpt_process_details
;
SADABS-2016/2 (Bruker,2016/2) was used for absorption correction.
wR2(int) was 0.1474 before and 0.0660 after correction.
The Ratio of minimum to maximum transmission is 0.6319.
The \l/2 correction factor is Not present.
;
_exptl_crystal_colour blue
_exptl_crystal_colour_primary blue
_exptl_crystal_density_diffrn 2.053
_exptl_crystal_description prism
_exptl_crystal_F_000 1104
_exptl_crystal_size_max 0.12
_exptl_crystal_size_mid 0.08
_exptl_crystal_size_min 0.05
_refine_diff_density_max 0.930
_refine_diff_density_min -1.047
_refine_diff_density_rms 0.159
_refine_ls_extinction_method none
_refine_ls_goodness_of_fit_ref 1.065
_refine_ls_hydrogen_treatment constr
_refine_ls_matrix_type full
_refine_ls_number_parameters 259
_refine_ls_number_reflns 3324
_refine_ls_number_restraints 1
_refine_ls_restrained_S_all 1.066
_refine_ls_R_factor_all 0.0377
_refine_ls_R_factor_gt 0.0366
_refine_ls_shift/su_max 0.001
_refine_ls_shift/su_mean 0.000
_refine_ls_structure_factor_coef Fsqd
_refine_ls_weighting_details 'w=1/[\s^2^(Fo^2^)+(0.0645P)^2^+0.4243P] where P=(Fo^2^+2Fc^2^)/3'
_refine_ls_weighting_scheme calc
_refine_ls_wR_factor_gt 0.0941
_refine_ls_wR_factor_ref 0.0952
_reflns_Friedel_coverage 0.000
_reflns_number_gt 3190
_reflns_number_total 3324
_reflns_threshold_expression 'I > 2\s(I)'
_cod_data_source_file d5nj03210e2.cif
_cod_data_source_block bsa-66
_cod_depositor_comments 'Adding full bibliography for 7064043--7064045.cif.'
_cod_database_code 7064045
_shelx_shelxl_version_number 2014/7
_shelx_space_group_comment
;
The symmetry employed for this shelxl refinement is uniquely defined
by the following loop, which should always be used as a source of
symmetry information in preference to the above space-group names.
They are only intended as comments.
;
_shelx_estimated_absorpt_t_max 0.567
_shelx_estimated_absorpt_t_min 0.309
_olex2_refinement_description
;
1. Fixed Uiso
 At 1.5 times of:
  All N(H,H,H) groups, All O(H,H) groups
2. Restrained distances
 O3_$1-H14B
 1.91 with sigma of 0.04
3.a Free rotating group:
 O12(H12A,H12B), O13(H13A,H13B), O14(H14A,H14B)
3.b Idealised Me refined as rotating group:
 N5(H5A,H5B,H5C), N6(H6A,H6B,H6C), N2(H2A,H2B,H2C), N4(H4A,H4B,H4C), N3(H3A,
 H3B,H3C), N1(H1A,H1B,H1C)
;
_olex2_submission_special_instructions 'No special instructions were received'

loop_
_space_group_symop_operation_xyz
'x, y, z'
'-x, y+1/2, -z+1/2'
'-x, -y, -z'
'x, -y-1/2, z-1/2'

loop_
_atom_site_label
_atom_site_type_symbol
_atom_site_fract_x
_atom_site_fract_y
_atom_site_fract_z
_atom_site_U_iso_or_equiv
_atom_site_adp_type
_atom_site_occupancy
_atom_site_site_symmetry_order
_atom_site_calc_flag
_atom_site_refinement_flags_posn
_atom_site_refinement_flags_adp
_atom_site_refinement_flags_occupancy
_atom_site_disorder_assembly
_atom_site_disorder_group
Rh1 Rh 0.75562(2) 0.76824(2) 0.28746(2) 0.01211(11) Uani 1 1 d . . . . .
V1 V 0.20027(4) 0.90380(5) 0.46165(3) 0.01327(15) Uani 1 1 d . . . . .
O10 O 0.35074(19) 0.9886(2) 0.50199(15) 0.0204(5) Uani 1 1 d . . . . .
O9 O 0.24106(19) 0.8787(2) 0.33743(14) 0.0175(4) Uani 1 1 d . . . . .
O2 O 0.16846(18) 0.8644(2) 0.58539(14) 0.0172(4) Uani 1 1 d . . . . .
O6 O 0.3061(2) 0.7169(2) 0.46141(15) 0.0191(5) Uani 1 1 d . . . . .
O5 O 0.0714(2) 0.7672(2) 0.44728(16) 0.0179(5) Uani 1 1 d . . . . .
O4 O -0.05639(19) 0.6454(2) 0.51951(15) 0.0225(5) Uani 1 1 d . . . . .
O8 O 0.3562(2) 0.7732(2) 0.24598(16) 0.0248(5) Uani 1 1 d . . . . .
O7 O 0.4106(2) 0.5862(3) 0.37530(15) 0.0274(6) Uani 1 1 d . . . . .
O3 O 0.0517(2) 0.7475(3) 0.66993(17) 0.0269(6) Uani 1 1 d . . . . .
O1 O 0.1316(2) 1.0455(2) 0.44414(16) 0.0241(5) Uani 1 1 d . . . . .
O12 O 0.3055(2) 0.5586(3) 0.60677(16) 0.0282(6) Uani 1 1 d G . . . .
H12A H 0.3243 0.6166 0.6473 0.042 Uiso 1 1 d G U . . .
H12B H 0.3025 0.6017 0.5579 0.042 Uiso 1 1 d G U . . .
O13 O 0.4472(2) 0.3181(3) 0.4341(2) 0.0402(7) Uani 1 1 d G . . . .
H13A H 0.4522 0.4069 0.4268 0.060 Uiso 1 1 d G U . . .
H13B H 0.5079 0.2968 0.4650 0.060 Uiso 1 1 d G U . . .
N5 N 0.7290(3) 0.7381(3) 0.41684(19) 0.0204(6) Uani 1 1 d . . . . .
H5A H 0.7978 0.7292 0.4452 0.031 Uiso 1 1 calc R U . . .
H5B H 0.6869 0.6602 0.4240 0.031 Uiso 1 1 calc R U . . .
H5C H 0.6907 0.8118 0.4381 0.031 Uiso 1 1 calc R U . . .
N6 N 0.8473(2) 0.5851(3) 0.28487(18) 0.0191(5) Uani 1 1 d . . . . .
H6A H 0.9237 0.6040 0.2852 0.029 Uiso 1 1 calc R U . . .
H6B H 0.8274 0.5373 0.2366 0.029 Uiso 1 1 calc R U . . .
H6C H 0.8310 0.5337 0.3317 0.029 Uiso 1 1 calc R U . . .
O14 O 0.8863(2) 1.0881(3) 0.19017(18) 0.0344(6) Uani 1 1 d G . . . .
H14A H 0.9003 1.1128 0.1380 0.052 Uiso 1 1 d G U . . .
H14B H 0.8924 1.1640 0.2197 0.052 Uiso 1 1 d DG U . . .
N2 N 0.6657(2) 0.9524(3) 0.29279(17) 0.0177(5) Uani 1 1 d . . . . .
H2A H 0.7121 1.0193 0.3155 0.026 Uiso 1 1 calc R U . . .
H2B H 0.6037 0.9414 0.3262 0.026 Uiso 1 1 calc R U . . .
H2C H 0.6418 0.9773 0.2391 0.026 Uiso 1 1 calc R U . . .
N4 N 0.9064(2) 0.8732(3) 0.31742(18) 0.0185(5) Uani 1 1 d . . . . .
H4A H 0.9453 0.8888 0.2687 0.028 Uiso 1 1 calc R U . . .
H4B H 0.9504 0.8216 0.3542 0.028 Uiso 1 1 calc R U . . .
H4C H 0.8895 0.9553 0.3424 0.028 Uiso 1 1 calc R U . . .
O11 O 0.4711(2) 0.9343(4) 0.39816(18) 0.0443(8) Uani 1 1 d . . . . .
C3 C 0.3484(3) 0.6854(3) 0.3901(2) 0.0171(6) Uani 1 1 d . . . . .
N3 N 0.7811(2) 0.8002(3) 0.15862(18) 0.0220(6) Uani 1 1 d . . . . .
H3A H 0.8195 0.8809 0.1515 0.033 Uiso 1 1 calc R U . . .
H3B H 0.7120 0.8045 0.1301 0.033 Uiso 1 1 calc R U . . .
H3C H 0.8229 0.7293 0.1375 0.033 Uiso 1 1 calc R U . . .
C4 C 0.3144(3) 0.7861(3) 0.3165(2) 0.0170(6) Uani 1 1 d . . . . .
N1 N 0.6068(2) 0.6593(3) 0.25536(19) 0.0221(6) Uani 1 1 d . . . . .
H1A H 0.6252 0.5817 0.2260 0.033 Uiso 1 1 calc R U . . .
H1B H 0.5597 0.7131 0.2221 0.033 Uiso 1 1 calc R U . . .
H1C H 0.5704 0.6355 0.3039 0.033 Uiso 1 1 calc R U . . .
C2 C 0.0858(3) 0.7800(3) 0.5993(2) 0.0165(6) Uani 1 1 d . . . . .
C5 C 0.4494(3) 0.9769(4) 0.4695(2) 0.0212(7) Uani 1 1 d . . . . .
C1 C 0.0259(3) 0.7217(3) 0.5171(2) 0.0179(7) Uani 1 1 d . . . . .

loop_
_atom_site_aniso_label
_atom_site_aniso_U_11
_atom_site_aniso_U_22
_atom_site_aniso_U_33
_atom_site_aniso_U_23
_atom_site_aniso_U_13
_atom_site_aniso_U_12
Rh1 0.01082(16) 0.01258(16) 0.01307(16) -0.00063(7) 0.00278(10) 0.00050(7)
V1 0.0122(3) 0.0127(3) 0.0150(3) 0.00031(19) 0.0028(2) 0.00115(18)
O10 0.0146(10) 0.0230(11) 0.0240(12) -0.0054(9) 0.0059(9) -0.0050(9)
O9 0.0190(11) 0.0180(11) 0.0157(11) 0.0034(8) 0.0038(9) 0.0036(8)
O2 0.0160(10) 0.0206(11) 0.0153(11) -0.0013(8) 0.0039(8) 0.0000(9)
O6 0.0229(12) 0.0195(12) 0.0150(12) 0.0020(8) 0.0032(10) 0.0060(9)
O5 0.0172(12) 0.0202(12) 0.0165(12) -0.0029(8) 0.0017(9) -0.0030(8)
O4 0.0173(11) 0.0221(12) 0.0282(12) -0.0034(9) 0.0041(9) -0.0051(9)
O8 0.0291(14) 0.0292(13) 0.0164(12) 0.0003(9) 0.0071(11) 0.0047(10)
O7 0.0323(14) 0.0267(13) 0.0235(12) 0.0019(10) 0.0039(10) 0.0157(10)
O3 0.0242(14) 0.0389(14) 0.0177(13) 0.0015(10) 0.0053(11) -0.0076(10)
O1 0.0242(12) 0.0181(11) 0.0305(13) 0.0031(9) 0.0066(10) 0.0049(9)
O12 0.0461(15) 0.0160(12) 0.0226(12) 0.0022(10) 0.0016(11) -0.0052(11)
O13 0.0282(14) 0.0387(16) 0.0531(18) 0.0157(14) -0.0109(13) -0.0109(12)
N5 0.0264(17) 0.0189(14) 0.0162(14) 0.0006(10) 0.0047(13) 0.0026(11)
N6 0.0170(12) 0.0154(12) 0.0250(14) -0.0045(10) 0.0005(11) 0.0021(10)
O14 0.0369(15) 0.0328(14) 0.0333(14) 0.0093(11) -0.0002(12) -0.0024(12)
N2 0.0147(12) 0.0180(13) 0.0206(13) 0.0034(10) 0.0062(10) 0.0044(10)
N4 0.0185(13) 0.0141(13) 0.0226(14) -0.0007(10) -0.0014(11) -0.0015(10)
O11 0.0246(13) 0.081(2) 0.0275(14) -0.0256(15) 0.0121(11) -0.0217(14)
C3 0.0188(15) 0.0153(15) 0.0171(15) -0.0014(12) 0.0012(12) 0.0012(12)
N3 0.0177(14) 0.0301(15) 0.0184(14) 0.0000(12) 0.0047(11) 0.0040(12)
C4 0.0191(16) 0.0167(15) 0.0154(16) 0.0003(12) 0.0021(13) -0.0019(12)
N1 0.0148(13) 0.0224(14) 0.0292(15) -0.0051(11) 0.0003(11) -0.0009(10)
C2 0.0132(15) 0.0188(15) 0.0178(16) 0.0002(12) 0.0029(13) 0.0027(11)
C5 0.0176(15) 0.0226(16) 0.0239(17) -0.0047(13) 0.0070(14) -0.0061(12)
C1 0.0148(15) 0.0173(16) 0.0217(17) -0.0010(11) 0.0037(13) 0.0025(11)

loop_
_atom_type_symbol
_atom_type_description
_atom_type_scat_dispersion_real
_atom_type_scat_dispersion_imag
_atom_type_scat_source
C C 0.0181 0.0091 'International Tables Vol C Tables 4.2.6.8 and 6.1.1.4'
H H 0.0000 0.0000 'International Tables Vol C Tables 4.2.6.8 and 6.1.1.4'
N N 0.0311 0.0180 'International Tables Vol C Tables 4.2.6.8 and 6.1.1.4'
O O 0.0492 0.0322 'International Tables Vol C Tables 4.2.6.8 and 6.1.1.4'
Rh Rh 0.0927 3.6045 'International Tables Vol C Tables 4.2.6.8 and 6.1.1.4'
V V 0.0687 2.1097 'International Tables Vol C Tables 4.2.6.8 and 6.1.1.4'

loop_
_geom_angle_atom_site_label_1
_geom_angle_atom_site_label_2
_geom_angle_atom_site_label_3
_geom_angle
_geom_angle_site_symmetry_1
_geom_angle_site_symmetry_3
_geom_angle_publ_flag
N5 Rh1 N1 90.95(12) . . ?
N6 Rh1 N5 89.45(11) . . ?
N6 Rh1 N4 89.40(11) . . ?
N6 Rh1 N1 89.35(11) . . ?
N2 Rh1 N5 89.53(11) . . ?
N2 Rh1 N6 178.68(11) . . ?
N2 Rh1 N4 89.76(11) . . ?
N2 Rh1 N1 91.51(11) . . ?
N4 Rh1 N5 89.92(12) . . ?
N4 Rh1 N1 178.47(11) . . ?
N3 Rh1 N5 179.37(11) . . ?
N3 Rh1 N6 91.18(12) . . ?
N3 Rh1 N2 89.84(11) . . ?
N3 Rh1 N4 90.10(12) . . ?
N3 Rh1 N1 89.05(12) . . ?
O10 V1 O9 96.99(9) . . ?
O10 V1 O6 81.51(9) . . ?
O9 V1 O6 75.60(9) . . ?
O2 V1 O10 87.71(9) . . ?
O2 V1 O9 161.96(10) . . ?
O2 V1 O6 87.96(9) . . ?
O5 V1 O10 160.34(10) . . ?
O5 V1 O9 90.53(10) . . ?
O5 V1 O2 79.91(9) . . ?
O5 V1 O6 82.84(9) . . ?
O1 V1 O10 97.45(12) . . ?
O1 V1 O9 93.96(11) . . ?
O1 V1 O2 102.73(11) . . ?
O1 V1 O6 169.24(11) . . ?
O1 V1 O5 100.13(11) . . ?
C5 O10 V1 128.7(2) . . ?
C4 O9 V1 120.2(2) . . ?
C2 O2 V1 116.2(2) . . ?
C3 O6 V1 115.7(2) . . ?
C1 O5 V1 116.8(2) . . ?
H12A O12 H12B 109.4 . . ?
H13A O13 H13B 104.5 . . ?
Rh1 N5 H5A 109.5 . . ?
Rh1 N5 H5B 109.5 . . ?
Rh1 N5 H5C 109.5 . . ?
H5A N5 H5B 109.5 . . ?
H5A N5 H5C 109.5 . . ?
H5B N5 H5C 109.5 . . ?
Rh1 N6 H6A 109.5 . . ?
Rh1 N6 H6B 109.5 . . ?
Rh1 N6 H6C 109.5 . . ?
H6A N6 H6B 109.5 . . ?
H6A N6 H6C 109.5 . . ?
H6B N6 H6C 109.5 . . ?
H14A O14 H14B 104.5 . . ?
Rh1 N2 H2A 109.5 . . ?
Rh1 N2 H2B 109.5 . . ?
Rh1 N2 H2C 109.5 . . ?
H2A N2 H2B 109.5 . . ?
H2A N2 H2C 109.5 . . ?
H2B N2 H2C 109.5 . . ?
Rh1 N4 H4A 109.5 . . ?
Rh1 N4 H4B 109.5 . . ?
Rh1 N4 H4C 109.5 . . ?
H4A N4 H4B 109.5 . . ?
H4A N4 H4C 109.5 . . ?
H4B N4 H4C 109.5 . . ?
O6 C3 C4 113.7(3) . . ?
O7 C3 O6 126.9(3) . . ?
O7 C3 C4 119.4(3) . . ?
Rh1 N3 H3A 109.5 . . ?
Rh1 N3 H3B 109.5 . . ?
Rh1 N3 H3C 109.5 . . ?
H3A N3 H3B 109.5 . . ?
H3A N3 H3C 109.5 . . ?
H3B N3 H3C 109.5 . . ?
O9 C4 C3 114.0(3) . . ?
O8 C4 O9 125.8(3) . . ?
O8 C4 C3 120.2(3) . . ?
Rh1 N1 H1A 109.5 . . ?
Rh1 N1 H1B 109.5 . . ?
Rh1 N1 H1C 109.5 . . ?
H1A N1 H1B 109.5 . . ?
H1A N1 H1C 109.5 . . ?
H1B N1 H1C 109.5 . . ?
O2 C2 C1 114.4(3) . . ?
O3 C2 O2 125.4(3) . . ?
O3 C2 C1 120.2(3) . . ?
O10 C5 C5 114.0(3) . 3_676 ?
O11 C5 O10 127.2(3) . . ?
O11 C5 C5 118.8(4) . 3_676 ?
O5 C1 C2 112.6(3) . . ?
O4 C1 O5 125.1(3) . . ?
O4 C1 C2 122.3(3) . . ?

loop_
_geom_bond_atom_site_label_1
_geom_bond_atom_site_label_2
_geom_bond_distance
_geom_bond_site_symmetry_2
_geom_bond_publ_flag
Rh1 N5 2.075(3) . ?
Rh1 N6 2.073(3) . ?
Rh1 N2 2.073(3) . ?
Rh1 N4 2.074(3) . ?
Rh1 N3 2.068(3) . ?
Rh1 N1 2.082(3) . ?
V1 O10 2.023(2) . ?
V1 O9 2.027(2) . ?
V1 O2 2.016(2) . ?
V1 O6 2.191(2) . ?
V1 O5 2.011(2) . ?
V1 O1 1.609(2) . ?
O10 C5 1.277(4) . ?
O9 C4 1.288(4) . ?
O2 C2 1.288(4) . ?
O6 C3 1.269(4) . ?
O5 C1 1.304(4) . ?
O4 C1 1.213(4) . ?
O8 C4 1.224(4) . ?
O7 C3 1.230(4) . ?
O3 C2 1.225(4) . ?
O12 H12A 0.8703 . ?
O12 H12B 0.8701 . ?
O13 H13A 0.8699 . ?
O13 H13B 0.8699 . ?
N5 H5A 0.9100 . ?
N5 H5B 0.9100 . ?
N5 H5C 0.9100 . ?
N6 H6A 0.9100 . ?
N6 H6B 0.9100 . ?
N6 H6C 0.9100 . ?
O14 H14A 0.8698 . ?
O14 H14B 0.8704 . ?
N2 H2A 0.9100 . ?
N2 H2B 0.9100 . ?
N2 H2C 0.9100 . ?
N4 H4A 0.9100 . ?
N4 H4B 0.9100 . ?
N4 H4C 0.9100 . ?
O11 C5 1.223(4) . ?
C3 C4 1.552(4) . ?
N3 H3A 0.9100 . ?
N3 H3B 0.9100 . ?
N3 H3C 0.9100 . ?
N1 H1A 0.9100 . ?
N1 H1B 0.9100 . ?
N1 H1C 0.9100 . ?
C2 C1 1.552(5) . ?
C5 C5 1.561(7) 3_676 ?

loop_
_geom_torsion_atom_site_label_1
_geom_torsion_atom_site_label_2
_geom_torsion_atom_site_label_3
_geom_torsion_atom_site_label_4
_geom_torsion
_geom_torsion_site_symmetry_1
_geom_torsion_site_symmetry_2
_geom_torsion_site_symmetry_3
_geom_torsion_site_symmetry_4
_geom_torsion_publ_flag
V1 O10 C5 O11 15.4(6) . . . . ?
V1 O10 C5 C5 -164.3(3) . . . 3_676 ?
V1 O9 C4 O8 -170.2(3) . . . . ?
V1 O9 C4 C3 10.1(4) . . . . ?
V1 O2 C2 O3 -177.4(3) . . . . ?
V1 O2 C2 C1 0.8(3) . . . . ?
V1 O6 C3 O7 179.4(3) . . . . ?
V1 O6 C3 C4 -0.9(3) . . . . ?
V1 O5 C1 O4 175.6(2) . . . . ?
V1 O5 C1 C2 -2.3(3) . . . . ?
O2 C2 C1 O5 1.0(4) . . . . ?
O2 C2 C1 O4 -177.0(3) . . . . ?
O6 C3 C4 O9 -5.6(4) . . . . ?
O6 C3 C4 O8 174.7(3) . . . . ?
O7 C3 C4 O9 174.1(3) . . . . ?
O7 C3 C4 O8 -5.6(5) . . . . ?
O3 C2 C1 O5 179.3(3) . . . . ?
O3 C2 C1 O4 1.3(5) . . . . ?
